data_4102441
loop_
_publ_author_name
'Qi-Kui Liu'
'Jian-Ping Ma'
'Yu-Bin Dong'

_publ_section_title
;
 Adsorption and Separation of Reactive Aromatic Isomers and Generation and
 Stabilization of Their Radicals within Cadmium(II)-Triazole Metal-Organic
 Confined Space in a Single-Crystal-to-Single-Crystal Fashion
;
_journal_name_full 'Journal of the American Chemical Society'
_journal_page_first 7005
_journal_page_last 7017
_journal_paper_doi 10.1021/ja101807c
_journal_volume 132
_journal_year 2010
_chemical_formula_sum 'C53 H40 Cd Cl2 N12 O9 S'
_chemical_formula_weight 1204.33
_chemical_name_systematic
; 
 ? 
;
_space_group_IT_number 92
_symmetry_cell_setting tetragonal
_symmetry_space_group_name_Hall 'P 4abw 2nw'
_symmetry_space_group_name_H-M 'P 41 21 2'
_atom_sites_solution_hydrogens geom
_atom_sites_solution_primary direct
_atom_sites_solution_secondary difmap
_audit_creation_method SHELXL-97
_cell_angle_alpha 90.00
_cell_angle_beta 90.00
_cell_angle_gamma 90.00
_cell_formula_units_Z 4
_cell_length_a 15.8792(11)
_cell_length_b 15.8792(11)
_cell_length_c 21.594(3)
_cell_measurement_reflns_used 3549
_cell_measurement_temperature 123(2)
_cell_measurement_theta_max 19.769
_cell_measurement_theta_min 2.281
_cell_volume 5444.9(9)
_computing_cell_refinement 'Bruker SMART'
_computing_data_collection 'Bruker SMART'
_computing_data_reduction 'Bruker SAINT'
_computing_molecular_graphics 'Bruker SHELXTL'
_computing_publication_material 'Bruker SHELXTL'
_computing_structure_refinement 'SHELXL-97 (Sheldrick, 1997)'
_computing_structure_solution 'SHELXS-97 (Sheldrick, 1990)'
_diffrn_ambient_temperature 123(2)
_diffrn_measured_fraction_theta_full 1.000
_diffrn_measured_fraction_theta_max 1.000
_diffrn_measurement_device_type 'CCD area detector'
_diffrn_measurement_method 'phi and omega scans'
_diffrn_radiation_monochromator graphite
_diffrn_radiation_source 'fine-focus sealed tube'
_diffrn_radiation_type MoK\a
_diffrn_radiation_wavelength 0.71073
_diffrn_reflns_av_R_equivalents 0.0977
_diffrn_reflns_av_sigmaI/netI 0.0785
_diffrn_reflns_limit_h_max 10
_diffrn_reflns_limit_h_min -19
_diffrn_reflns_limit_k_max 19
_diffrn_reflns_limit_k_min -19
_diffrn_reflns_limit_l_max 26
_diffrn_reflns_limit_l_min -25
_diffrn_reflns_number 28722
_diffrn_reflns_theta_full 25.50
_diffrn_reflns_theta_max 25.50
_diffrn_reflns_theta_min 1.59
_exptl_absorpt_coefficient_mu 0.605
_exptl_absorpt_correction_T_max 0.9310
_exptl_absorpt_correction_T_min 0.9095
_exptl_absorpt_correction_type multi-scan
_exptl_absorpt_process_details sadabs
_exptl_crystal_colour colourless
_exptl_crystal_density_diffrn 1.469
_exptl_crystal_density_method 'not measured'
_exptl_crystal_description block
_exptl_crystal_F_000 2448
_exptl_crystal_size_max 0.16
_exptl_crystal_size_mid 0.14
_exptl_crystal_size_min 0.12
_refine_diff_density_max 1.619
_refine_diff_density_min -0.539
_refine_diff_density_rms 0.113
_refine_ls_abs_structure_details 'Flack H D (1983), Acta Cryst. A39, 876-881'
_refine_ls_abs_structure_Flack 0.01(5)
_refine_ls_extinction_method none
_refine_ls_goodness_of_fit_ref 1.110
_refine_ls_hydrogen_treatment constr
_refine_ls_matrix_type full
_refine_ls_number_parameters 347
_refine_ls_number_reflns 5076
_refine_ls_number_restraints 17
_refine_ls_restrained_S_all 1.108
_refine_ls_R_factor_all 0.0877
_refine_ls_R_factor_gt 0.0693
_refine_ls_shift/su_max 0.002
_refine_ls_shift/su_mean 0.000
_refine_ls_structure_factor_coef Fsqd
_refine_ls_weighting_details 'calc w=1/[\s^2^(Fo^2^)+(0.0940P)^2^+3.8885P] where P=(Fo^2^+2Fc^2^)/3'
_refine_ls_weighting_scheme calc
_refine_ls_wR_factor_gt 0.1682
_refine_ls_wR_factor_ref 0.1774
_reflns_number_gt 4156
_reflns_number_total 5076
_reflns_threshold_expression >2sigma(I)
_cod_data_source_file ja101807c_si_003_08.cif
_cod_data_source_block 4''
_cod_database_code 4102441

loop_
_symmetry_equiv_pos_as_xyz
'x, y, z'
'-x, -y, z+1/2'
'-y+1/2, x+1/2, z+1/4'
'y+1/2, -x+1/2, z+3/4'
'-x+1/2, y+1/2, -z+1/4'
'x+1/2, -y+1/2, -z+3/4'
'y, x, -z'
'-y, -x, -z+1/2'

loop_
_atom_site_label
_atom_site_type_symbol
_atom_site_fract_x
_atom_site_fract_y
_atom_site_fract_z
_atom_site_U_iso_or_equiv
_atom_site_adp_type
_atom_site_occupancy
_atom_site_symmetry_multiplicity
_atom_site_calc_flag
_atom_site_refinement_flags
C1 C 0.9098(5) 0.1402(5) 0.8906(4) 0.035(2) Uani 1 1 d .
H1 H 0.9575 0.1100 0.9021 0.042 Uiso 1 1 calc R
C2 C 0.8832(5) 0.2019(5) 0.9301(4) 0.0308(18) Uani 1 1 d .
H2 H 0.9132 0.2144 0.9659 0.037 Uiso 1 1 calc R
C3 C 0.8081(5) 0.2466(5) 0.9150(3) 0.0329(19) Uani 1 1 d .
C4 C 0.7662(5) 0.2186(5) 0.8630(4) 0.0368(19) Uani 1 1 d .
H4 H 0.7140 0.2416 0.8531 0.044 Uiso 1 1 calc R
C5 C 0.8000(5) 0.1577(5) 0.8257(4) 0.038(2) Uani 1 1 d .
H5 H 0.7705 0.1417 0.7904 0.045 Uiso 1 1 calc R
C6 C 0.7787(5) 0.3187(5) 0.9523(3) 0.0283(17) Uani 1 1 d .
C7 C 0.8069(5) 0.3354(6) 1.0113(4) 0.038(2) Uani 1 1 d .
H7 H 0.8460 0.2995 1.0295 0.046 Uiso 1 1 calc R
C8 C 0.7785(6) 0.4041(6) 1.0440(4) 0.044(2) Uani 1 1 d .
H8 H 0.7989 0.4138 1.0837 0.052 Uiso 1 1 calc R
C9 C 0.7205(5) 0.4586(6) 1.0191(4) 0.038(2) Uani 1 1 d .
H9 H 0.7029 0.5061 1.0408 0.046 Uiso 1 1 calc R
C10 C 0.6883(4) 0.4407(5) 0.9599(3) 0.0269(15) Uani 1 1 d .
C11 C 0.7181(5) 0.3719(5) 0.9270(3) 0.0297(18) Uani 1 1 d .
H11 H 0.6972 0.3611 0.8876 0.036 Uiso 1 1 calc R
C12 C 0.6252(5) 0.4962(5) 0.9293(3) 0.0270(16) Uani 1 1 d .
C13 C 0.5751(4) 0.5922(4) 0.8670(3) 0.0243(16) Uani 1 1 d .
C14 C 0.5664(5) 0.6617(4) 0.8225(3) 0.0284(16) Uani 1 1 d .
C15 C 0.4929(6) 0.6657(6) 0.7867(4) 0.046(2) Uani 1 1 d .
H15 H 0.4520 0.6240 0.7899 0.055 Uiso 1 1 calc R
C16 C 0.4825(6) 0.7320(7) 0.7470(5) 0.062(3) Uani 1 1 d .
H16 H 0.4345 0.7348 0.7224 0.074 Uiso 1 1 calc R
C17 C 0.5415(5) 0.7938(6) 0.7432(5) 0.047(2) Uani 1 1 d .
H17 H 0.5332 0.8380 0.7156 0.057 Uiso 1 1 calc R
C18 C 0.6134(5) 0.7929(5) 0.7790(4) 0.0305(18) Uani 1 1 d .
C19 C 0.6256(5) 0.7269(5) 0.8183(3) 0.0302(18) Uani 1 1 d .
H19 H 0.6738 0.7251 0.8427 0.036 Uiso 1 1 calc R
C20 C 0.6809(5) 0.8579(5) 0.7722(4) 0.035(2) Uani 1 1 d .
C21 C 0.6916(5) 0.9043(5) 0.7179(4) 0.035(2) Uani 1 1 d .
H21 H 0.6538 0.8978 0.6854 0.042 Uiso 1 1 calc R
C22 C 0.7584(5) 0.9599(5) 0.7125(4) 0.035(2) Uani 1 1 d .
H22 H 0.7654 0.9885 0.6752 0.043 Uiso 1 1 calc R
C23 C 0.8025(5) 0.9324(5) 0.8104(4) 0.0355(18) Uani 1 1 d .
H23 H 0.8404 0.9412 0.8426 0.043 Uiso 1 1 calc R
C24 C 0.7374(5) 0.8758(5) 0.8192(4) 0.037(2) Uani 1 1 d .
H24 H 0.7314 0.8494 0.8574 0.045 Uiso 1 1 calc R
C25 C 0.5763(17) 0.121(2) 0.7244(18) 0.386(13) Uiso 0.50 1 d PD
H25 H 0.6148 0.1643 0.7199 0.464 Uiso 0.50 1 d PR
C26 C 0.542(3) 0.079(3) 0.6758(16) 0.386(13) Uiso 0.50 1 d PD
H26 H 0.5559 0.0904 0.6348 0.464 Uiso 0.50 1 d PR
C27 C 0.482(3) 0.014(3) 0.701(2) 0.386(13) Uiso 0.50 1 d PD
H27 H 0.4523 -0.0227 0.6766 0.464 Uiso 0.50 1 d PR
C28 C 0.4840(16) 0.0213(15) 0.764(2) 0.386(13) Uiso 0.50 1 d PD
C29 C 0.433(2) -0.031(2) 0.809(3) 0.386(13) Uiso 0.50 1 d PD
H29 H 0.3981 -0.0728 0.7929 0.464 Uiso 0.50 1 d PR
Cd1 Cd 0.44161(3) 0.44161(3) 1.0000 0.0222(2) Uani 1 2 d S
N1 N 0.8743(4) 0.1198(4) 0.8377(3) 0.0349(15) Uani 1 1 d .
N2 N 0.5447(4) 0.4942(4) 0.9336(3) 0.0302(15) Uani 1 1 d .
N3 N 0.5112(4) 0.5547(4) 0.8945(3) 0.0293(14) Uani 1 1 d .
N4 N 0.6475(3) 0.5569(4) 0.8882(3) 0.0294(14) Uani 1 1 d .
N5 N 0.7295(4) 0.5768(5) 0.8668(4) 0.050(2) Uani 1 1 d .
H5A H 0.7553 0.5282 0.8586 0.074 Uiso 1 1 d R
H5B H 0.7584 0.6045 0.8953 0.074 Uiso 1 1 d R
N6 N 0.8133(4) 0.9746(4) 0.7581(3) 0.0316(15) Uani 1 1 d .
S1 S 0.5476(18) 0.0949(18) 0.7983(15) 0.386(13) Uiso 0.50 1 d PD
Cl2 Cl 0.6193(2) 0.3807(2) 0.7500 0.0827(13) Uani 1 2 d S
O1 O 0.7614(9) 0.7642(8) 0.0505(4) 0.131(4) Uani 1 1 d D
O2 O 0.6678(4) 0.6678(4) 0.0000 0.122(5) Uani 1 2 d SD
O3 O 0.7861(15) 0.6566(13) -0.003(2) 0.215(18) Uani 0.50 1 d PD
O4 O 0.6081(16) 0.3189(13) 0.7927(9) 0.302(10) Uani 1 1 d .
O5 O 0.6680(19) 0.4252(13) 0.7815(9) 0.302(10) Uani 1 1 d .
O7 O 0.440(3) -0.019(3) 0.866(3) 0.386(13) Uiso 0.50 1 d PD
Cl1 Cl 0.7323(10) 0.7265(9) -0.0041(7) 0.083(2) Uani 0.50 1 d PD

loop_
_atom_site_aniso_label
_atom_site_aniso_U_11
_atom_site_aniso_U_22
_atom_site_aniso_U_33
_atom_site_aniso_U_23
_atom_site_aniso_U_13
_atom_site_aniso_U_12
C1 0.029(4) 0.038(5) 0.039(5) 0.011(4) -0.003(4) 0.006(4)
C2 0.033(4) 0.032(4) 0.028(4) 0.004(3) -0.001(3) 0.010(4)
C3 0.034(5) 0.035(5) 0.029(4) 0.009(4) 0.006(4) -0.002(4)
C4 0.027(5) 0.045(5) 0.038(4) -0.006(4) -0.006(4) 0.011(4)
C5 0.038(5) 0.039(5) 0.036(5) -0.008(4) 0.000(4) 0.012(4)
C6 0.026(4) 0.034(4) 0.024(4) 0.005(3) 0.016(3) 0.006(3)
C7 0.034(5) 0.051(5) 0.030(5) 0.002(4) 0.002(4) 0.010(4)
C8 0.044(5) 0.061(6) 0.026(4) -0.011(4) -0.009(4) 0.009(5)
C9 0.032(5) 0.050(6) 0.033(5) -0.014(4) 0.002(3) 0.012(4)
C10 0.022(4) 0.025(4) 0.034(4) 0.011(4) 0.007(3) -0.002(3)
C11 0.033(4) 0.036(5) 0.020(4) 0.002(3) -0.003(3) -0.010(4)
C12 0.024(4) 0.029(4) 0.028(4) -0.008(3) 0.009(3) -0.001(3)
C13 0.025(4) 0.023(4) 0.025(3) -0.002(3) 0.001(3) -0.001(3)
C14 0.028(4) 0.031(4) 0.026(4) 0.003(3) -0.003(3) -0.002(4)
C15 0.043(5) 0.050(6) 0.045(5) 0.019(5) -0.008(4) -0.010(4)
C16 0.039(5) 0.086(8) 0.060(6) 0.032(7) -0.025(5) -0.022(5)
C17 0.035(5) 0.049(5) 0.058(6) 0.023(5) -0.015(5) -0.008(4)
C18 0.027(4) 0.027(4) 0.038(4) 0.003(4) -0.003(3) -0.005(3)
C19 0.027(4) 0.041(5) 0.022(4) 0.000(4) 0.009(3) -0.006(4)
C20 0.025(4) 0.035(5) 0.044(5) 0.003(4) 0.008(4) 0.005(4)
C21 0.037(5) 0.034(4) 0.034(5) 0.010(4) -0.004(4) -0.003(4)
C22 0.036(5) 0.039(5) 0.031(4) 0.005(4) 0.005(4) 0.003(4)
C23 0.034(4) 0.038(5) 0.035(4) 0.007(4) -0.014(3) -0.004(4)
C24 0.040(5) 0.036(5) 0.037(5) 0.015(4) 0.002(4) -0.005(4)
Cd1 0.0197(2) 0.0197(2) 0.0270(3) 0.0019(3) -0.0019(3) -0.0030(3)
N1 0.025(4) 0.032(4) 0.047(4) 0.006(3) 0.002(3) -0.001(3)
N2 0.033(4) 0.022(3) 0.035(4) 0.001(3) 0.000(3) -0.002(3)
N3 0.031(3) 0.029(3) 0.028(3) 0.001(3) -0.001(3) -0.001(3)
N4 0.023(3) 0.031(3) 0.034(3) 0.005(3) 0.010(3) 0.008(3)
N5 0.032(4) 0.053(5) 0.064(5) 0.023(4) 0.017(3) 0.008(4)
N6 0.025(3) 0.033(3) 0.037(4) -0.006(3) 0.006(3) 0.006(3)
Cl2 0.101(2) 0.101(2) 0.045(2) -0.006(2) -0.006(2) 0.030(3)
O1 0.188(13) 0.140(10) 0.065(6) 0.037(6) -0.039(7) -0.057(8)
O2 0.129(8) 0.129(8) 0.110(11) 0.002(9) -0.002(9) -0.045(10)
O3 0.113(18) 0.064(14) 0.47(6) 0.05(3) 0.04(3) 0.027(13)
O4 0.49(3) 0.209(14) 0.211(13) 0.079(11) -0.202(16) -0.071(15)
O5 0.49(3) 0.209(14) 0.211(13) 0.079(11) -0.202(16) -0.071(15)
Cl1 0.108(11) 0.097(11) 0.045(5) 0.028(5) 0.005(5) -0.050(3)

loop_
_atom_type_symbol
_atom_type_description
_atom_type_scat_dispersion_real
_atom_type_scat_dispersion_imag
_atom_type_scat_source
C C 0.0033 0.0016 'International Tables Vol C Tables 4.2.6.8 and 6.1.1.4'
H H 0.0000 0.0000 'International Tables Vol C Tables 4.2.6.8 and 6.1.1.4'
N N 0.0061 0.0033 'International Tables Vol C Tables 4.2.6.8 and 6.1.1.4'
O O 0.0106 0.0060 'International Tables Vol C Tables 4.2.6.8 and 6.1.1.4'
S S 0.1246 0.1234 'International Tables Vol C Tables 4.2.6.8 and 6.1.1.4'
Cl Cl 0.1484 0.1585 'International Tables Vol C Tables 4.2.6.8 and 6.1.1.4'
Cd Cd -0.8075 1.2024 'International Tables Vol C Tables 4.2.6.8 and 6.1.1.4'

loop_
_geom_angle_atom_site_label_1
_geom_angle_atom_site_label_2
_geom_angle_atom_site_label_3
_geom_angle
_geom_angle_site_symmetry_1
_geom_angle_site_symmetry_3
N1 C1 C2 125.9(8) . .
N1 C1 H1 117.1 . .
C2 C1 H1 117.1 . .
C1 C2 C3 118.3(8) . .
C1 C2 H2 120.9 . .
C3 C2 H2 120.9 . .
C4 C3 C2 115.4(7) . .
C4 C3 C6 122.8(7) . .
C2 C3 C6 121.7(7) . .
C5 C4 C3 121.2(8) . .
C5 C4 H4 119.4 . .
C3 C4 H4 119.4 . .
N1 C5 C4 123.0(8) . .
N1 C5 H5 118.5 . .
C4 C5 H5 118.5 . .
C7 C6 C11 118.1(7) . .
C7 C6 C3 123.5(7) . .
C11 C6 C3 118.4(7) . .
C8 C7 C6 121.4(8) . .
C8 C7 H7 119.3 . .
C6 C7 H7 119.3 . .
C9 C8 C7 121.3(8) . .
C9 C8 H8 119.4 . .
C7 C8 H8 119.4 . .
C8 C9 C10 118.1(8) . .
C8 C9 H9 120.9 . .
C10 C9 H9 120.9 . .
C11 C10 C9 120.1(7) . .
C11 C10 C12 118.0(7) . .
C9 C10 C12 121.8(7) . .
C10 C11 C6 120.9(7) . .
C10 C11 H11 119.5 . .
C6 C11 H11 119.5 . .
N2 C12 N4 109.0(7) . .
N2 C12 C10 128.6(7) . .
N4 C12 C10 122.3(6) . .
N3 C13 N4 108.3(6) . .
N3 C13 C14 124.1(6) . .
N4 C13 C14 127.6(6) . .
C19 C14 C15 119.3(7) . .
C19 C14 C13 122.3(7) . .
C15 C14 C13 118.2(7) . .
C16 C15 C14 118.8(8) . .
C16 C15 H15 120.6 . .
C14 C15 H15 120.6 . .
C17 C16 C15 120.7(9) . .
C17 C16 H16 119.7 . .
C15 C16 H16 119.7 . .
C16 C17 C18 121.9(8) . .
C16 C17 H17 119.0 . .
C18 C17 H17 119.0 . .
C19 C18 C17 118.4(7) . .
C19 C18 C20 119.4(7) . .
C17 C18 C20 122.1(7) . .
C18 C19 C14 120.9(7) . .
C18 C19 H19 119.6 . .
C14 C19 H19 119.6 . .
C24 C20 C21 115.4(8) . .
C24 C20 C18 122.3(7) . .
C21 C20 C18 122.3(8) . .
C22 C21 C20 120.1(8) . .
C22 C21 H21 120.0 . .
C20 C21 H21 120.0 . .
N6 C22 C21 123.2(7) . .
N6 C22 H22 118.4 . .
C21 C22 H22 118.4 . .
N6 C23 C24 122.8(7) . .
N6 C23 H23 118.6 . .
C24 C23 H23 118.6 . .
C23 C24 C20 121.2(7) . .
C23 C24 H24 119.4 . .
C20 C24 H24 119.4 . .
C26 C25 S1 120.0(7) . .
C26 C25 H25 123.2 . .
S1 C25 H25 116.8 . .
C25 C26 C27 107.5(6) . .
C25 C26 O7 159(4) . 4_554
C27 C26 O7 78(2) . 4_554
C25 C26 H26 123.2 . .
C27 C26 H26 129.3 . .
O7 C26 H26 54.7 4_554 .
C28 C27 C26 107.5(6) . .
C28 C27 H27 129.3 . .
C26 C27 H27 123.1 . .
C27 C28 C29 125.7(14) . .
C27 C28 S1 119.8(7) . .
C29 C28 S1 114.5(15) . .
O7 C29 C28 120(4) . .
O7 C29 H29 121.6 . .
C28 C29 H29 118.7 . .
N2 Cd1 N2 82.9(3) 7_557 .
N2 Cd1 N1 88.4(2) 7_557 3_545
N2 Cd1 N1 159.5(2) . 3_545
N2 Cd1 N1 159.5(2) 7_557 6_456
N2 Cd1 N1 88.4(2) . 6_456
N1 Cd1 N1 105.3(3) 3_545 6_456
N2 Cd1 N6 110.3(2) 7_557 3_645
N2 Cd1 N6 87.7(2) . 3_645
N1 Cd1 N6 78.0(2) 3_545 3_645
N1 Cd1 N6 87.7(2) 6_456 3_645
N2 Cd1 N6 87.7(2) 7_557 6_466
N2 Cd1 N6 110.3(2) . 6_466
N1 Cd1 N6 87.7(2) 3_545 6_466
N1 Cd1 N6 78.0(2) 6_456 6_466
N6 Cd1 N6 156.4(3) 3_645 6_466
C1 N1 C5 115.7(7) . .
C1 N1 Cd1 126.7(5) . 4_554
C5 N1 Cd1 114.9(5) . 4_554
C12 N2 N3 108.8(6) . .
C12 N2 Cd1 138.9(5) . .
N3 N2 Cd1 110.7(4) . .
C13 N3 N2 106.9(6) . .
C12 N4 C13 107.0(6) . .
C12 N4 N5 127.7(6) . .
C13 N4 N5 125.1(6) . .
N4 N5 H5A 107.1 . .
N4 N5 H5B 111.2 . .
H5A N5 H5B 109.3 . .
C23 N6 C22 117.2(7) . .
C23 N6 Cd1 116.4(5) . 4_564
C22 N6 Cd1 125.9(5) . 4_564
C25 S1 C28 85.2(6) . .
O5 Cl2 O5 176(3) . 8_666
O5 Cl2 O4 81.3(14) . 8_666
O5 Cl2 O4 96.9(10) 8_666 8_666
O5 Cl2 O4 96.9(10) . .
O5 Cl2 O4 81.3(14) 8_666 .
O4 Cl2 O4 131(2) 8_666 .
Cl1 O1 Cl1 7.1(16) 7 .
Cl1 O2 Cl1 9.2(15) 7 .
Cl1 O3 Cl1 6.8(12) . 7
Cl2 O4 O5 46.6(10) . 8_666
Cl2 O5 O4 52.1(10) . 8_666
C29 O7 C26 148(3) . 3_545
Cl1 Cl1 O1 129(7) 7 7
Cl1 Cl1 O2 85.4(8) 7 .
O1 Cl1 O2 130.4(12) 7 .
Cl1 Cl1 O3 125(10) 7 .
O1 Cl1 O3 97(2) 7 .
O2 Cl1 O3 85.2(13) . .
Cl1 Cl1 O1 44(6) 7 .
O1 Cl1 O1 110.5(9) 7 .
O2 Cl1 O1 118.5(11) . .
O3 Cl1 O1 97(2) . .
Cl1 Cl1 O3 48(9) 7 7
O1 Cl1 O3 97(2) 7 7
O2 Cl1 O3 80.2(12) . 7
O3 Cl1 O3 164.3(18) . 7
O1 Cl1 O3 84.9(19) . 7

loop_
_geom_bond_atom_site_label_1
_geom_bond_atom_site_label_2
_geom_bond_distance
_geom_bond_site_symmetry_2
C1 N1 1.313(11) .
C1 C2 1.366(11) .
C1 H1 0.9300 .
C2 C3 1.425(11) .
C2 H2 0.9300 .
C3 C4 1.378(11) .
C3 C6 1.475(11) .
C4 C5 1.369(11) .
C4 H4 0.9300 .
C5 N1 1.349(10) .
C5 H5 0.9300 .
C6 C7 1.378(11) .
C6 C11 1.392(10) .
C7 C8 1.375(12) .
C7 H7 0.9300 .
C8 C9 1.374(12) .
C8 H8 0.9300 .
C9 C10 1.407(11) .
C9 H9 0.9300 .
C10 C11 1.385(11) .
C10 C12 1.489(10) .
C11 H11 0.9300 .
C12 N2 1.281(9) .
C12 N4 1.357(10) .
C13 N3 1.318(9) .
C13 N4 1.359(9) .
C13 C14 1.470(9) .
C14 C19 1.400(10) .
C14 C15 1.401(11) .
C15 C16 1.367(13) .
C15 H15 0.9300 .
C16 C17 1.361(12) .
C16 H16 0.9300 .
C17 C18 1.378(11) .
C17 H17 0.9300 .
C18 C19 1.363(11) .
C18 C20 1.495(11) .
C19 H19 0.9300 .
C20 C24 1.385(12) .
C20 C21 1.393(11) .
C21 C22 1.386(11) .
C21 H21 0.9300 .
C22 N6 1.336(10) .
C22 H22 0.9300 .
C23 N6 1.324(10) .
C23 C24 1.383(11) .
C23 H23 0.9300 .
C24 H24 0.9300 .
C25 C26 1.355(10) .
C25 S1 1.710(10) .
C25 H25 0.9300 .
C26 C27 1.500(10) .
C26 O7 1.65(7) 4_554
C26 H26 0.9300 .
C27 C28 1.357(10) .
C27 H27 0.9300 .
C28 C29 1.508(10) .
C28 S1 1.713(10) .
C29 O7 1.251(10) .
C29 H29 0.9300 .
Cd1 N2 2.332(6) 7_557
Cd1 N2 2.332(6) .
Cd1 N1 2.384(6) 3_545
Cd1 N1 2.384(6) 6_456
Cd1 N6 2.440(6) 3_645
Cd1 N6 2.440(6) 6_466
N1 Cd1 2.384(6) 4_554
N2 N3 1.386(8) .
N4 N5 1.416(8) .
N5 H5A 0.8919 .
N5 H5B 0.8841 .
N6 Cd1 2.440(6) 4_564
Cl2 O5 1.25(2) .
Cl2 O5 1.25(2) 8_666
Cl2 O4 1.357(18) 8_666
Cl2 O4 1.357(18) .
O1 Cl1 1.25(2) 7
O1 Cl1 1.402(10) .
O2 Cl1 1.386(8) 7
O2 Cl1 1.386(8) .
O3 Cl1 1.400(10) .
O3 Cl1 1.54(4) 7
O4 O5 1.70(2) 8_666
O5 O4 1.70(2) 8_666
O7 C26 1.65(7) 3_545
Cl1 Cl1 0.22(4) 7
Cl1 O1 1.25(2) 7
Cl1 O3 1.54(4) 7

loop_
_geom_torsion_atom_site_label_1
_geom_torsion_atom_site_label_2
_geom_torsion_atom_site_label_3
_geom_torsion_atom_site_label_4
_geom_torsion
_geom_torsion_site_symmetry_1
_geom_torsion_site_symmetry_4
N1 C1 C2 C3 2.9(13) . .
C1 C2 C3 C4 4.2(11) . .
C1 C2 C3 C6 -174.9(7) . .
C2 C3 C4 C5 -6.3(12) . .
C6 C3 C4 C5 172.7(8) . .
C3 C4 C5 N1 1.7(14) . .
C4 C3 C6 C7 164.1(8) . .
C2 C3 C6 C7 -17.0(12) . .
C4 C3 C6 C11 -14.7(11) . .
C2 C3 C6 C11 164.3(7) . .
C11 C6 C7 C8 -2.1(12) . .
C3 C6 C7 C8 179.1(8) . .
C6 C7 C8 C9 0.3(14) . .
C7 C8 C9 C10 2.3(13) . .
C8 C9 C10 C11 -3.0(12) . .
C8 C9 C10 C12 180.0(8) . .
C9 C10 C11 C6 1.2(11) . .
C12 C10 C11 C6 178.3(7) . .
C7 C6 C11 C10 1.3(11) . .
C3 C6 C11 C10 -179.8(7) . .
C11 C10 C12 N2 95.4(9) . .
C9 C10 C12 N2 -87.6(10) . .
C11 C10 C12 N4 -81.1(10) . .
C9 C10 C12 N4 95.9(9) . .
N3 C13 C14 C19 145.9(8) . .
N4 C13 C14 C19 -32.3(11) . .
N3 C13 C14 C15 -29.0(11) . .
N4 C13 C14 C15 152.8(8) . .
C19 C14 C15 C16 2.2(13) . .
C13 C14 C15 C16 177.3(9) . .
C14 C15 C16 C17 -1.2(17) . .
C15 C16 C17 C18 -0.6(18) . .
C16 C17 C18 C19 1.3(15) . .
C16 C17 C18 C20 176.2(10) . .
C17 C18 C19 C14 -0.3(13) . .
C20 C18 C19 C14 -175.3(7) . .
C15 C14 C19 C18 -1.5(12) . .
C13 C14 C19 C18 -176.3(7) . .
C19 C18 C20 C24 -27.6(12) . .
C17 C18 C20 C24 157.6(9) . .
C19 C18 C20 C21 152.0(8) . .
C17 C18 C20 C21 -22.8(13) . .
C24 C20 C21 C22 3.8(12) . .
C18 C20 C21 C22 -175.9(8) . .
C20 C21 C22 N6 -2.5(13) . .
N6 C23 C24 C20 2.4(14) . .
C21 C20 C24 C23 -3.8(12) . .
C18 C20 C24 C23 175.9(8) . .
S1 C25 C26 C27 0.0(2) . .
S1 C25 C26 O7 103(6) . 4_554
C25 C26 C27 C28 0.0(4) . .
O7 C26 C27 C28 -159(4) 4_554 .
C26 C27 C28 C29 179.8(4) . .
C26 C27 C28 S1 0.0(6) . .
C27 C28 C29 O7 180.0(5) . .
S1 C28 C29 O7 -0.2(7) . .
C2 C1 N1 C5 -7.5(13) . .
C2 C1 N1 Cd1 152.9(7) . 4_554
C4 C5 N1 C1 5.1(13) . .
C4 C5 N1 Cd1 -157.6(7) . 4_554
N4 C12 N2 N3 0.1(8) . .
C10 C12 N2 N3 -176.8(7) . .
N4 C12 N2 Cd1 -163.1(6) . .
C10 C12 N2 Cd1 20.0(13) . .
N2 Cd1 N2 C12 68.7(7) 7_557 .
N1 Cd1 N2 C12 3.3(12) 3_545 .
N1 Cd1 N2 C12 -129.8(8) 6_456 .
N6 Cd1 N2 C12 -42.0(8) 3_645 .
N6 Cd1 N2 C12 153.6(7) 6_466 .
N2 Cd1 N2 N3 -94.3(5) 7_557 .
N1 Cd1 N2 N3 -159.8(6) 3_545 .
N1 Cd1 N2 N3 67.2(4) 6_456 .
N6 Cd1 N2 N3 154.9(5) 3_645 .
N6 Cd1 N2 N3 -9.4(5) 6_466 .
N4 C13 N3 N2 -0.3(8) . .
C14 C13 N3 N2 -178.8(6) . .
C12 N2 N3 C13 0.2(8) . .
Cd1 N2 N3 C13 168.5(4) . .
N2 C12 N4 C13 -0.3(8) . .
C10 C12 N4 C13 176.8(7) . .
N2 C12 N4 N5 -175.8(7) . .
C10 C12 N4 N5 1.3(12) . .
N3 C13 N4 C12 0.4(8) . .
C14 C13 N4 C12 178.8(7) . .
N3 C13 N4 N5 176.1(7) . .
C14 C13 N4 N5 -5.5(12) . .
C24 C23 N6 C22 -0.7(12) . .
C24 C23 N6 Cd1 -173.3(7) . 4_564
C21 C22 N6 C23 0.8(12) . .
C21 C22 N6 Cd1 172.6(6) . 4_564
C26 C25 S1 C28 0.04(17) . .
C27 C28 S1 C25 0.0(4) . .
C29 C28 S1 C25 -179.9(4) . .
O5 Cl2 O4 O5 -176(2) . 8_666
O4 Cl2 O4 O5 -91.6(11) 8_666 8_666
O5 Cl2 O5 O4 65.3(12) 8_666 8_666
O4 Cl2 O5 O4 130(2) . 8_666
C28 C29 O7 C26 71(11) . 3_545
Cl1 O2 Cl1 O1 -140(11) 7 7
Cl1 O2 Cl1 O3 126(10) 7 .
Cl1 O2 Cl1 O1 30(8) 7 .
Cl1 O2 Cl1 O3 -49(10) 7 7
Cl1 O3 Cl1 O1 149(3) 7 7
Cl1 O3 Cl1 O2 -81.1(19) 7 .
Cl1 O3 Cl1 O1 37(2) 7 .
Cl1 O3 Cl1 O3 -59(4) 7 7
Cl1 O1 Cl1 O1 125(11) 7 7
Cl1 O1 Cl1 O2 -46(9) 7 .
Cl1 O1 Cl1 O3 -135(10) 7 .
Cl1 O1 Cl1 O3 30(10) 7 7
